data_7045042
loop_
_publ_author_name
'Colombo, Alessia'
'Ossola, Rachele'
'Magni, Mirko'
'Roberto, Dominique'
'Jacquemin, Denis'
'Castellano, Carlo'
'Demartin, Francesco'
'Dragonetti, Claudia'

_publ_section_title
;
 Intriguing C-HCu interactions in bis-(phenanthroline)Cu(i) redox
 mediators for dye-sensitized solar cells.
;
_journal_issue 4
_journal_name_full 'Dalton transactions (Cambridge, England : 2003)'
_journal_page_first 1018
_journal_page_last 1022
_journal_paper_doi 10.1039/c7dt04045h
_journal_volume 47
_journal_year 2018
_chemical_formula_sum 'C32 H32 Cu F6 N4 P'
_chemical_formula_weight 681.12
_space_group_crystal_system triclinic
_space_group_IT_number 2
_space_group_name_Hall '-P 1'
_space_group_name_H-M_alt 'P -1'
_symmetry_space_group_name_Hall '-P 1'
_symmetry_space_group_name_H-M 'P -1'
_atom_sites_solution_hydrogens geom
_audit_creation_method SHELXL-2017/1
_audit_update_record
;
2017-12-04 deposited with the CCDC.
2017-12-13 downloaded from the CCDC.
;
_cell_angle_alpha 91.870(10)
_cell_angle_beta 98.400(10)
_cell_angle_gamma 105.650(10)
_cell_formula_units_Z 2
_cell_length_a 8.7383(7)
_cell_length_b 12.8143(10)
_cell_length_c 14.3893(12)
_cell_measurement_reflns_used 5274
_cell_measurement_temperature 294(2)
_cell_measurement_theta_max 23.65
_cell_measurement_theta_min 2.27
_cell_volume 1530.5(2)
_computing_structure_refinement 'SHELXL-2017/1 (Sheldrick, 2017)'
_diffrn_ambient_temperature 294(2)
_diffrn_measured_fraction_theta_full 0.999
_diffrn_measured_fraction_theta_max 0.999
_diffrn_measurement_device_type 'APEX II CCD diffractometer'
_diffrn_measurement_method 'omega scan'
_diffrn_radiation_type MoK\a
_diffrn_radiation_wavelength 0.71073
_diffrn_reflns_av_R_equivalents 0.0161
_diffrn_reflns_av_unetI/netI 0.0219
_diffrn_reflns_Laue_measured_fraction_full 0.999
_diffrn_reflns_Laue_measured_fraction_max 0.999
_diffrn_reflns_limit_h_max 9
_diffrn_reflns_limit_h_min -9
_diffrn_reflns_limit_k_max 14
_diffrn_reflns_limit_k_min -14
_diffrn_reflns_limit_l_max 16
_diffrn_reflns_limit_l_min -16
_diffrn_reflns_number 8940
_diffrn_reflns_point_group_measured_fraction_full 0.999
_diffrn_reflns_point_group_measured_fraction_max 0.999
_diffrn_reflns_theta_full 23.681
_diffrn_reflns_theta_max 23.681
_diffrn_reflns_theta_min 2.107
_exptl_absorpt_coefficient_mu 0.832
_exptl_absorpt_correction_type empirical
_exptl_absorpt_process_details SADABS
_exptl_crystal_density_diffrn 1.478
_exptl_crystal_description pseudoprism
_exptl_crystal_F_000 700
_exptl_crystal_size_max 0.15
_exptl_crystal_size_mid 0.04
_exptl_crystal_size_min 0.02
_exptl_transmission_factor_max 1.000
_exptl_transmission_factor_min 0.831
_refine_diff_density_max 0.488
_refine_diff_density_min -0.274
_refine_diff_density_rms 0.049
_refine_ls_extinction_method none
_refine_ls_goodness_of_fit_ref 1.044
_refine_ls_hydrogen_treatment constr
_refine_ls_matrix_type full
_refine_ls_number_parameters 397
_refine_ls_number_reflns 4623
_refine_ls_number_restraints 0
_refine_ls_restrained_S_all 1.044
_refine_ls_R_factor_all 0.0485
_refine_ls_R_factor_gt 0.0390
_refine_ls_shift/su_max 0.000
_refine_ls_shift/su_mean 0.000
_refine_ls_structure_factor_coef Fsqd
_refine_ls_weighting_details 'w=1/[\s^2^(Fo^2^)+(0.0630P)^2^+0.6551P] where P=(Fo^2^+2Fc^2^)/3'
_refine_ls_weighting_scheme calc
_refine_ls_wR_factor_gt 0.1052
_refine_ls_wR_factor_ref 0.1103
_reflns_Friedel_coverage 0.000
_reflns_number_gt 3794
_reflns_number_total 4623
_reflns_threshold_expression 'I > 2\s(I)'
_cod_data_source_file c7dt04045h2.cif
_cod_data_source_block 3
_cod_depositor_comments 'Adding full bibliography for 7045041--7045043.cif.'
_cod_database_code 7045042
_shelx_shelxl_version_number 2017/1
_shelx_space_group_comment
;
The symmetry employed for this shelxl refinement is uniquely defined
by the following loop, which should always be used as a source of
symmetry information in preference to the above space-group names.
They are only intended as comments.
;

loop_
_space_group_symop_operation_xyz
'x, y, z'
'-x, -y, -z'

loop_
_atom_site_label
_atom_site_type_symbol
_atom_site_fract_x
_atom_site_fract_y
_atom_site_fract_z
_atom_site_U_iso_or_equiv
_atom_site_adp_type
_atom_site_occupancy
_atom_site_site_symmetry_order
_atom_site_calc_flag
_atom_site_refinement_flags_posn
_atom_site_refinement_flags_adp
C1 C 1.2145(4) 0.2711(3) 0.4225(2) 0.0629(9) Uani 1 1 d . .
H1 H 1.216107 0.342982 0.413733 0.075 Uiso 1 1 calc R U
C2 C 1.3380(4) 0.2508(3) 0.4852(2) 0.0687(10) Uani 1 1 d . .
H2 H 1.418550 0.307991 0.518823 0.082 Uiso 1 1 calc R U
C3 C 1.3396(4) 0.1466(3) 0.4966(2) 0.0636(9) Uani 1 1 d . .
H3 H 1.423342 0.131832 0.536836 0.076 Uiso 1 1 calc R U
C4 C 1.2153(4) 0.0615(3) 0.4480(2) 0.0496(8) Uani 1 1 d . .
C5 C 1.2095(4) -0.0499(3) 0.4559(2) 0.0611(9) Uani 1 1 d . .
H5 H 1.291050 -0.068101 0.495375 0.073 Uiso 1 1 calc R U
C6 C 1.0888(5) -0.1288(3) 0.4073(2) 0.0608(9) Uani 1 1 d . .
H6 H 1.089666 -0.200868 0.412195 0.073 Uiso 1 1 calc R U
C7 C 0.9583(4) -0.1049(2) 0.3480(2) 0.0485(7) Uani 1 1 d . .
C8 C 0.9567(3) 0.0038(2) 0.33962(18) 0.0388(6) Uani 1 1 d . .
C9 C 1.0916(3) 0.0880(2) 0.38818(18) 0.0405(6) Uani 1 1 d . .
C10 C 0.8271(5) -0.1839(3) 0.2989(3) 0.0624(9) Uani 1 1 d . .
H10 H 0.825524 -0.256780 0.299311 0.075 Uiso 1 1 calc R U
C11 C 0.7009(4) -0.1552(3) 0.2504(2) 0.0599(9) Uani 1 1 d . .
H11 H 0.612930 -0.208619 0.218297 0.072 Uiso 1 1 calc R U
C12 C 0.7026(3) -0.0456(2) 0.24828(19) 0.0443(7) Uani 1 1 d . .
C13 C 0.5555(4) -0.0123(3) 0.2018(2) 0.0529(8) Uani 1 1 d . .
C14 C 0.4962(5) 0.0436(4) 0.2786(3) 0.0855(13) Uani 1 1 d . .
H14A H 0.563777 0.116722 0.292672 0.103 Uiso 1 1 calc R U
H14B H 0.500054 0.004501 0.334260 0.103 Uiso 1 1 calc R U
H14C H 0.387397 0.044844 0.257247 0.103 Uiso 1 1 calc R U
C15 C 0.6000(4) 0.0653(3) 0.1265(2) 0.0655(9) Uani 1 1 d . .
H15A H 0.674142 0.132000 0.155324 0.079 Uiso 1 1 calc R U
H15B H 0.504708 0.079965 0.094270 0.079 Uiso 1 1 calc R U
H15C H 0.649452 0.033078 0.082271 0.079 Uiso 1 1 calc R U
C16 C 0.4199(5) -0.1092(3) 0.1548(3) 0.0924(14) Uani 1 1 d . .
H16A H 0.329236 -0.084751 0.128700 0.111 Uiso 1 1 calc R U
H16B H 0.388788 -0.160125 0.200756 0.111 Uiso 1 1 calc R U
H16C H 0.456241 -0.143701 0.105518 0.111 Uiso 1 1 calc R U
C17 C 0.7583(4) 0.3519(3) 0.3816(2) 0.0619(9) Uani 1 1 d . .
H17 H 0.782521 0.317090 0.435285 0.074 Uiso 1 1 calc R U
C18 C 0.6777(5) 0.4303(3) 0.3885(3) 0.0722(10) Uani 1 1 d . .
H18 H 0.651309 0.448691 0.445978 0.087 Uiso 1 1 calc R U
C19 C 0.6376(4) 0.4800(3) 0.3105(3) 0.0646(9) Uani 1 1 d . .
H19 H 0.579906 0.530968 0.313631 0.078 Uiso 1 1 calc R U
C20 C 0.6834(3) 0.4543(2) 0.2256(2) 0.0474(7) Uani 1 1 d . .
C21 C 0.6459(4) 0.5031(3) 0.1408(3) 0.0581(9) Uani 1 1 d . .
H21 H 0.586887 0.553598 0.140705 0.070 Uiso 1 1 calc R U
C22 C 0.6945(4) 0.4773(3) 0.0616(3) 0.0599(9) Uani 1 1 d . .
H22 H 0.665321 0.508327 0.006603 0.072 Uiso 1 1 calc R U
C23 C 0.7907(3) 0.4026(2) 0.0593(2) 0.0456(7) Uani 1 1 d . .
C24 C 0.8310(3) 0.3530(2) 0.14130(18) 0.0357(6) Uani 1 1 d . .
C25 C 0.7699(3) 0.3769(2) 0.22505(19) 0.0380(6) Uani 1 1 d . .
C26 C 0.8514(4) 0.3784(3) -0.0202(2) 0.0567(8) Uani 1 1 d . .
H26 H 0.822002 0.405678 -0.077175 0.068 Uiso 1 1 calc R U
C27 C 0.9530(4) 0.3153(3) -0.0147(2) 0.0557(8) Uani 1 1 d . .
H27 H 0.994540 0.300250 -0.067904 0.067 Uiso 1 1 calc R U
C28 C 0.9973(3) 0.2718(2) 0.07080(19) 0.0413(6) Uani 1 1 d . .
C29 C 1.1272(4) 0.2120(2) 0.0824(2) 0.0506(7) Uani 1 1 d . .
C30 C 1.1932(5) 0.2005(3) -0.0096(3) 0.0796(12) Uani 1 1 d . .
H30A H 1.109067 0.193800 -0.062341 0.095 Uiso 1 1 calc R U
H30B H 1.231408 0.136997 -0.010151 0.095 Uiso 1 1 calc R U
H30C H 1.280253 0.263651 -0.013850 0.095 Uiso 1 1 calc R U
C31 C 1.2650(4) 0.2780(3) 0.1579(3) 0.0700(10) Uani 1 1 d . .
H31A H 1.334976 0.334645 0.129503 0.084 Uiso 1 1 calc R U
H31B H 1.324916 0.231002 0.185869 0.084 Uiso 1 1 calc R U
H31C H 1.221459 0.309500 0.205681 0.084 Uiso 1 1 calc R U
C32 C 1.0597(5) 0.0977(3) 0.1124(3) 0.0636(9) Uani 1 1 d . .
H32A H 1.021335 0.102246 0.171187 0.076 Uiso 1 1 calc R U
H32B H 1.142974 0.061333 0.119752 0.076 Uiso 1 1 calc R U
H32C H 0.972483 0.057727 0.065142 0.076 Uiso 1 1 calc R U
N1 N 1.0942(3) 0.19273(19) 0.37455(16) 0.0463(6) Uani 1 1 d . .
N2 N 0.8313(3) 0.03297(17) 0.28927(15) 0.0385(5) Uani 1 1 d . .
N3 N 0.8030(3) 0.32355(19) 0.30224(16) 0.0445(6) Uani 1 1 d . .
N4 N 0.9303(3) 0.28711(16) 0.14624(14) 0.0355(5) Uani 1 1 d . .
F1 F 1.3363(3) 0.54473(18) 0.38023(15) 0.0836(7) Uani 1 1 d . .
F2 F 1.1304(3) 0.6694(2) 0.24936(15) 0.0971(8) Uani 1 1 d . .
F3 F 1.3635(3) 0.6302(2) 0.24893(18) 0.0936(7) Uani 1 1 d . .
F4 F 1.0978(3) 0.5833(3) 0.3792(2) 0.1177(10) Uani 1 1 d . .
F5 F 1.3163(3) 0.7130(2) 0.3777(2) 0.1107(10) Uani 1 1 d . .
F6 F 1.1461(4) 0.4985(2) 0.2524(2) 0.1283(11) Uani 1 1 d . .
P P 1.22953(9) 0.60547(6) 0.31397(5) 0.0471(2) Uani 1 1 d . .
Cu Cu 0.91743(5) 0.21267(3) 0.27998(3) 0.05340(16) Uani 1 1 d . .

loop_
_atom_site_aniso_label
_atom_site_aniso_U_11
_atom_site_aniso_U_22
_atom_site_aniso_U_33
_atom_site_aniso_U_23
_atom_site_aniso_U_13
_atom_site_aniso_U_12
C1 0.065(2) 0.055(2) 0.056(2) 0.0089(16) -0.0054(17) 0.0027(17)
C2 0.053(2) 0.081(3) 0.053(2) 0.0057(18) -0.0114(16) -0.0024(18)
C3 0.0466(19) 0.099(3) 0.0458(18) 0.0176(18) 0.0000(15) 0.0240(19)
C4 0.0469(17) 0.073(2) 0.0380(16) 0.0182(15) 0.0134(14) 0.0263(16)
C5 0.065(2) 0.085(3) 0.0528(19) 0.0254(18) 0.0167(17) 0.048(2)
C6 0.078(2) 0.062(2) 0.064(2) 0.0245(18) 0.0262(19) 0.047(2)
C7 0.064(2) 0.0449(17) 0.0484(17) 0.0136(14) 0.0240(15) 0.0253(16)
C8 0.0460(16) 0.0421(16) 0.0347(14) 0.0120(12) 0.0147(12) 0.0178(13)
C9 0.0433(16) 0.0492(17) 0.0336(14) 0.0112(12) 0.0098(12) 0.0179(13)
C10 0.086(3) 0.0376(18) 0.070(2) 0.0113(16) 0.023(2) 0.0225(18)
C11 0.070(2) 0.0414(18) 0.061(2) 0.0041(15) 0.0108(17) 0.0021(16)
C12 0.0484(17) 0.0417(16) 0.0392(15) 0.0085(13) 0.0114(13) 0.0037(14)
C13 0.0459(17) 0.0565(19) 0.0483(17) 0.0144(14) -0.0001(14) 0.0034(15)
C14 0.065(2) 0.135(4) 0.071(3) 0.019(2) 0.010(2) 0.050(3)
C15 0.060(2) 0.065(2) 0.060(2) 0.0216(17) -0.0065(17) 0.0030(17)
C16 0.064(2) 0.072(3) 0.113(3) 0.030(2) -0.020(2) -0.013(2)
C17 0.084(2) 0.066(2) 0.0450(18) 0.0115(16) 0.0221(17) 0.0297(19)
C18 0.090(3) 0.076(2) 0.066(2) 0.0040(19) 0.036(2) 0.035(2)
C19 0.062(2) 0.059(2) 0.085(3) 0.0078(19) 0.0286(19) 0.0286(18)
C20 0.0370(15) 0.0428(16) 0.0626(19) 0.0089(14) 0.0080(14) 0.0110(13)
C21 0.0460(18) 0.0519(19) 0.081(2) 0.0201(17) 0.0050(17) 0.0219(15)
C22 0.0547(19) 0.060(2) 0.064(2) 0.0275(17) -0.0051(17) 0.0193(16)
C23 0.0424(16) 0.0439(16) 0.0431(16) 0.0131(13) -0.0030(13) 0.0035(13)
C24 0.0338(14) 0.0315(14) 0.0366(14) 0.0065(11) 0.0004(11) 0.0025(11)
C25 0.0338(14) 0.0352(14) 0.0420(15) 0.0071(12) 0.0037(12) 0.0052(12)
C26 0.065(2) 0.062(2) 0.0371(17) 0.0176(15) -0.0004(15) 0.0115(17)
C27 0.071(2) 0.058(2) 0.0341(16) 0.0051(14) 0.0141(15) 0.0082(17)
C28 0.0479(16) 0.0330(15) 0.0375(15) 0.0013(12) 0.0092(13) 0.0007(12)
C29 0.0611(19) 0.0388(16) 0.0552(18) 0.0017(13) 0.0241(15) 0.0117(14)
C30 0.107(3) 0.066(2) 0.085(3) 0.017(2) 0.056(2) 0.033(2)
C31 0.051(2) 0.069(2) 0.093(3) 0.001(2) 0.0079(18) 0.0234(18)
C32 0.084(2) 0.0455(18) 0.070(2) 0.0083(16) 0.0310(19) 0.0222(17)
N1 0.0490(14) 0.0430(14) 0.0428(13) 0.0088(11) -0.0011(11) 0.0097(12)
N2 0.0430(13) 0.0382(13) 0.0353(12) 0.0109(10) 0.0076(10) 0.0112(11)
N3 0.0541(15) 0.0465(14) 0.0371(13) 0.0082(10) 0.0113(11) 0.0186(12)
N4 0.0407(12) 0.0292(11) 0.0333(12) 0.0040(9) 0.0033(10) 0.0056(10)
F1 0.1109(17) 0.0889(15) 0.0721(13) 0.0282(12) 0.0218(12) 0.0573(14)
F2 0.0982(17) 0.145(2) 0.0686(14) 0.0167(14) -0.0018(12) 0.0752(17)
F3 0.0848(15) 0.1129(18) 0.1073(18) 0.0524(15) 0.0498(14) 0.0453(14)
F4 0.0968(18) 0.171(3) 0.105(2) 0.0376(19) 0.0582(16) 0.0456(19)
F5 0.1018(18) 0.0774(16) 0.138(2) -0.0487(15) -0.0437(16) 0.0388(14)
F6 0.121(2) 0.0845(18) 0.147(3) -0.0532(18) -0.0055(19) -0.0050(16)
P 0.0480(5) 0.0465(5) 0.0443(4) -0.0002(3) 0.0055(3) 0.0103(4)
Cu 0.0675(3) 0.0506(3) 0.0469(2) 0.01079(17) -0.00126(18) 0.0291(2)

loop_
_atom_type_symbol
_atom_type_description
_atom_type_scat_dispersion_real
_atom_type_scat_dispersion_imag
_atom_type_scat_source
C C 0.0033 0.0016 'International Tables Vol C Tables 4.2.6.8 and 6.1.1.4'
H H 0.0000 0.0000 'International Tables Vol C Tables 4.2.6.8 and 6.1.1.4'
N N 0.0061 0.0033 'International Tables Vol C Tables 4.2.6.8 and 6.1.1.4'
F F 0.0171 0.0103 'International Tables Vol C Tables 4.2.6.8 and 6.1.1.4'
P P 0.1023 0.0942 'International Tables Vol C Tables 4.2.6.8 and 6.1.1.4'
Cu Cu 0.3201 1.2651 'International Tables Vol C Tables 4.2.6.8 and 6.1.1.4'

loop_
_geom_angle_atom_site_label_1
_geom_angle_atom_site_label_2
_geom_angle_atom_site_label_3
_geom_angle
N1 C1 C2 123.1(3)
C3 C2 C1 119.0(3)
C2 C3 C4 119.9(3)
C3 C4 C9 117.9(3)
C3 C4 C5 123.1(3)
C9 C4 C5 119.0(3)
C6 C5 C4 121.0(3)
C5 C6 C7 121.4(3)
C10 C7 C8 116.7(3)
C10 C7 C6 123.6(3)
C8 C7 C6 119.7(3)
N2 C8 C7 123.1(3)
N2 C8 C9 118.6(2)
C7 C8 C9 118.3(3)
N1 C9 C4 121.7(3)
N1 C9 C8 117.9(2)
C4 C9 C8 120.4(3)
C11 C10 C7 120.2(3)
C10 C11 C12 120.5(3)
N2 C12 C11 120.9(3)
N2 C12 C13 117.9(2)
C11 C12 C13 121.2(3)
C15 C13 C16 107.3(3)
C15 C13 C14 109.7(3)
C16 C13 C14 109.3(3)
C15 C13 C12 110.7(3)
C16 C13 C12 112.4(3)
C14 C13 C12 107.4(3)
N3 C17 C18 123.4(3)
C19 C18 C17 119.2(3)
C18 C19 C20 119.7(3)
C19 C20 C25 117.7(3)
C19 C20 C21 123.0(3)
C25 C20 C21 119.4(3)
C22 C21 C20 120.9(3)
C21 C22 C23 121.5(3)
C26 C23 C24 117.1(3)
C26 C23 C22 123.3(3)
C24 C23 C22 119.6(3)
N4 C24 C23 122.9(3)
N4 C24 C25 118.7(2)
C23 C24 C25 118.3(2)
N3 C25 C20 122.4(3)
N3 C25 C24 117.4(2)
C20 C25 C24 120.2(2)
C27 C26 C23 119.9(3)
C26 C27 C28 121.0(3)
N4 C28 C27 120.0(3)
N4 C28 C29 117.8(2)
C27 C28 C29 122.1(3)
C28 C29 C32 110.5(3)
C28 C29 C31 107.5(2)
C32 C29 C31 110.3(3)
C28 C29 C30 112.1(3)
C32 C29 C30 107.5(3)
C31 C29 C30 109.0(3)
C1 N1 C9 118.3(3)
C1 N1 Cu 126.3(2)
C9 N1 Cu 115.43(18)
C12 N2 C8 118.4(2)
C12 N2 Cu 134.69(18)
C8 N2 Cu 106.20(16)
C17 N3 C25 117.5(3)
C17 N3 Cu 128.6(2)
C25 N3 Cu 113.96(18)
C28 N4 C24 118.8(2)
C28 N4 Cu 133.98(18)
C24 N4 Cu 106.75(16)
F6 P F4 92.36(18)
F6 P F5 178.88(17)
F4 P F5 87.70(18)
F6 P F2 91.34(17)
F4 P F2 89.79(15)
F5 P F2 89.78(14)
F6 P F3 88.69(17)
F4 P F3 178.90(17)
F5 P F3 91.26(17)
F2 P F3 89.88(13)
F6 P F1 90.53(16)
F4 P F1 91.46(14)
F5 P F1 88.36(13)
F2 P F1 177.71(15)
F3 P F1 88.83(12)
N1 Cu N3 121.64(10)
N1 Cu N4 129.13(9)
N3 Cu N4 81.59(9)
N1 Cu N2 80.40(9)
N3 Cu N2 128.00(9)
N4 Cu N2 122.76(8)

loop_
_geom_bond_atom_site_label_1
_geom_bond_atom_site_label_2
_geom_bond_distance
C1 N1 1.328(4)
C1 C2 1.389(5)
C2 C3 1.354(5)
C3 C4 1.396(5)
C4 C9 1.403(4)
C4 C5 1.423(5)
C5 C6 1.337(5)
C6 C7 1.430(4)
C7 C10 1.389(5)
C7 C8 1.404(4)
C8 N2 1.368(3)
C8 C9 1.438(4)
C9 N1 1.357(4)
C10 C11 1.360(5)
C11 C12 1.402(4)
C12 N2 1.335(4)
C12 C13 1.532(4)
C13 C15 1.515(4)
C13 C16 1.523(5)
C13 C14 1.523(5)
C17 N3 1.330(4)
C17 C18 1.382(5)
C18 C19 1.357(5)
C19 C20 1.396(5)
C20 C25 1.400(4)
C20 C21 1.424(4)
C21 C22 1.335(5)
C22 C23 1.436(4)
C23 C26 1.389(4)
C23 C24 1.403(4)
C24 N4 1.361(3)
C24 C25 1.444(4)
C25 N3 1.359(3)
C26 C27 1.349(5)
C27 C28 1.413(4)
C28 N4 1.339(3)
C28 C29 1.525(4)
C29 C32 1.525(4)
C29 C31 1.535(5)
C29 C30 1.538(4)
N1 Cu 1.981(2)
N2 Cu 2.236(2)
N3 Cu 1.988(2)
N4 Cu 2.180(2)
F1 P 1.602(2)
F2 P 1.576(2)
F3 P 1.577(2)
F4 P 1.563(2)
F5 P 1.570(2)
F6 P 1.546(2)
